data_2214478
loop_
_publ_author_name
'Liu, Y.-F.'
'Xia, H.-T.'
'Yang, S.-P.'
'Wang, D.-Q.'

_publ_section_title
;
 2-[(4-Chlorophenyl)aminomethyl]-6-methoxyphenol
;
_journal_coeditor_code AT2320
_journal_issue 8
_journal_name_full 'Acta Crystallographica Section E'
_journal_page_first o3561
_journal_page_last o3561
_journal_paper_doi 10.1107/S1600536807027766
_journal_volume 63
_journal_year 2007
_chemical_formula_iupac 'C14 H14 Cl N O2'
_chemical_formula_moiety 'C14 H14 Cl N O2'
_chemical_formula_sum 'C14 H14 Cl N O2'
_chemical_formula_weight 263.71
_chemical_name_systematic
;
2-[(4-Chlorophenyl)aminomethyl]-6-methoxyphenol
;
_space_group_IT_number 15
_symmetry_cell_setting monoclinic
_symmetry_space_group_name_Hall '-C 2yc'
_symmetry_space_group_name_H-M 'C 1 2/c 1'
_atom_sites_solution_hydrogens geom
_atom_sites_solution_primary direct
_atom_sites_solution_secondary difmap
_audit_creation_method SHELXL97
_cell_angle_alpha 90.00
_cell_angle_beta 109.496(2)
_cell_angle_gamma 90.00
_cell_formula_units_Z 8
_cell_length_a 24.346(2)
_cell_length_b 5.4437(12)
_cell_length_c 20.478(2)
_cell_measurement_reflns_used 1485
_cell_measurement_temperature 298(2)
_cell_measurement_theta_max 22.463
_cell_measurement_theta_min 3.165
_cell_volume 2558.4(7)
_computing_cell_refinement 'SAINT (Siemens, 1996)'
_computing_data_collection 'SMART (Siemens, 1996)'
_computing_data_reduction SAINT
_computing_molecular_graphics 'SHELXTL (Sheldrick, 1997b)'
_computing_publication_material SHELXTL
_computing_structure_refinement 'SHELXL97 (Sheldrick, 1997a)'
_computing_structure_solution 'SHELXS97 (Sheldrick, 1997a)'
_diffrn_ambient_temperature 298(2)
_diffrn_measured_fraction_theta_full 0.997
_diffrn_measured_fraction_theta_max 0.997
_diffrn_measurement_device_type 'Siemens SMART 1000 CCD area-detector'
_diffrn_measurement_method '\f and \w'
_diffrn_radiation_monochromator graphite
_diffrn_radiation_source 'fine-focus sealed tube'
_diffrn_radiation_type MoK\a
_diffrn_radiation_wavelength 0.71073
_diffrn_reflns_av_R_equivalents 0.0683
_diffrn_reflns_av_sigmaI/netI 0.0679
_diffrn_reflns_limit_h_max 20
_diffrn_reflns_limit_h_min -28
_diffrn_reflns_limit_k_max 6
_diffrn_reflns_limit_k_min -6
_diffrn_reflns_limit_l_max 24
_diffrn_reflns_limit_l_min -24
_diffrn_reflns_number 6143
_diffrn_reflns_theta_full 25.01
_diffrn_reflns_theta_max 25.01
_diffrn_reflns_theta_min 1.77
_diffrn_standards_decay_% 0
_diffrn_standards_number 0
_exptl_absorpt_coefficient_mu 0.292
_exptl_absorpt_correction_T_max 0.9176
_exptl_absorpt_correction_T_min 0.8468
_exptl_absorpt_correction_type multi-scan
_exptl_absorpt_process_details '(SADABS; Sheldrick, 1996)'
_exptl_crystal_colour colourless
_exptl_crystal_density_diffrn 1.369
_exptl_crystal_density_method 'not measured'
_exptl_crystal_description block
_exptl_crystal_F_000 1104
_exptl_crystal_size_max 0.59
_exptl_crystal_size_mid 0.42
_exptl_crystal_size_min 0.30
_refine_diff_density_max 0.378
_refine_diff_density_min -0.358
_refine_ls_extinction_method none
_refine_ls_goodness_of_fit_ref 1.045
_refine_ls_hydrogen_treatment constr
_refine_ls_matrix_type full
_refine_ls_number_parameters 164
_refine_ls_number_reflns 2264
_refine_ls_number_restraints 0
_refine_ls_restrained_S_all 1.045
_refine_ls_R_factor_all 0.0971
_refine_ls_R_factor_gt 0.0527
_refine_ls_shift/su_max 0.000
_refine_ls_shift/su_mean 0.000
_refine_ls_structure_factor_coef Fsqd
_refine_ls_weighting_details 'calc w = 1/[\s^2^(Fo^2^)+(0.058P)^2^+2.5185P] where P=(Fo^2^+2Fc^2^)/3'
_refine_ls_weighting_scheme calc
_refine_ls_wR_factor_gt 0.1268
_refine_ls_wR_factor_ref 0.1583
_reflns_number_gt 1305
_reflns_number_total 2264
_reflns_threshold_expression I>2\s(I)
_cod_data_source_file at2320.cif
_cod_data_source_block I
_cod_original_cell_volume 2558.5(7)
_cod_original_sg_symbol_H-M 'C 2/c'
_cod_database_code 2214478
_cod_database_fobs_code 2214478

loop_
_symmetry_equiv_pos_as_xyz
'x, y, z'
'-x, y, -z+1/2'
'x+1/2, y+1/2, z'
'-x+1/2, y+1/2, -z+1/2'
'-x, -y, -z'
'x, -y, z-1/2'
'-x+1/2, -y+1/2, -z'
'x+1/2, -y+1/2, z-1/2'

loop_
_atom_site_type_symbol
_atom_site_label
_atom_site_fract_x
_atom_site_fract_y
_atom_site_fract_z
_atom_site_U_iso_or_equiv
_atom_site_adp_type
_atom_site_calc_flag
_atom_site_refinement_flags
_atom_site_occupancy
Cl Cl1 0.04664(4) 0.6829(2) 0.07190(5) 0.0730(4) Uani d . 1
N N1 0.30405(13) 0.7025(6) 0.17647(17) 0.0618(9) Uani d . 1
H H1 0.3194 0.8409 0.1719 0.074 Uiso calc R 1
O O1 0.43176(9) 0.1644(5) 0.25625(10) 0.0528(7) Uani d . 1
H H1A 0.4576 0.0604 0.2658 0.079 Uiso calc R 1
O O2 0.46516(10) -0.1488(4) 0.17665(11) 0.0522(7) Uani d . 1
C C1 0.34326(15) 0.5057(7) 0.20886(18) 0.0559(10) Uani d . 1
H H1B 0.3266 0.4155 0.2386 0.067 Uiso calc R 1
H H1C 0.3796 0.5772 0.2382 0.067 Uiso calc R 1
C C2 0.35693(13) 0.3247(6) 0.15996(16) 0.0410(8) Uani d . 1
C C3 0.40223(13) 0.1606(6) 0.18656(15) 0.0371(8) Uani d . 1
C C4 0.41828(13) -0.0012(6) 0.14358(16) 0.0401(8) Uani d . 1
C C5 0.38754(15) -0.0042(7) 0.07349(16) 0.0492(9) Uani d . 1
H H5 0.3976 -0.1139 0.0445 0.059 Uiso calc R 1
C C6 0.34193(15) 0.1566(7) 0.04686(17) 0.0530(10) Uani d . 1
H H6 0.3210 0.1543 -0.0003 0.064 Uiso calc R 1
C C7 0.32685(15) 0.3204(7) 0.08898(17) 0.0492(9) Uani d . 1
H H7 0.2963 0.4294 0.0699 0.059 Uiso calc R 1
C C8 0.48033(15) -0.3420(7) 0.13784(19) 0.0556(10) Uani d . 1
H H8A 0.4469 -0.4441 0.1170 0.083 Uiso calc R 1
H H8B 0.5112 -0.4393 0.1683 0.083 Uiso calc R 1
H H8C 0.4930 -0.2716 0.1023 0.083 Uiso calc R 1
C C9 0.24382(14) 0.6881(7) 0.15203(18) 0.0457(9) Uani d . 1
C C10 0.21322(16) 0.5003(7) 0.17032(18) 0.0528(9) Uani d . 1
H H10 0.2333 0.3736 0.1989 0.063 Uiso calc R 1
C C11 0.15244(16) 0.5013(7) 0.14589(19) 0.0538(10) Uani d . 1
H H11 0.1322 0.3748 0.1582 0.065 Uiso calc R 1
C C12 0.12270(14) 0.6849(7) 0.10439(16) 0.0457(9) Uani d . 1
C C13 0.15200(16) 0.8713(7) 0.08636(19) 0.0572(10) Uani d . 1
H H13 0.1316 0.9980 0.0582 0.069 Uiso calc R 1
C C14 0.21174(17) 0.8717(7) 0.1099(2) 0.0567(10) Uani d . 1
H H14 0.2313 0.9998 0.0970 0.068 Uiso calc R 1

loop_
_atom_site_aniso_label
_atom_site_aniso_U_11
_atom_site_aniso_U_22
_atom_site_aniso_U_33
_atom_site_aniso_U_12
_atom_site_aniso_U_13
_atom_site_aniso_U_23
Cl1 0.0505(6) 0.1044(9) 0.0590(6) -0.0045(6) 0.0117(5) -0.0064(6)
N1 0.0519(19) 0.0502(19) 0.083(2) -0.0038(17) 0.0220(17) -0.0036(18)
O1 0.0489(13) 0.0746(17) 0.0284(12) 0.0063(14) 0.0040(10) -0.0055(13)
O2 0.0528(14) 0.0581(16) 0.0402(13) 0.0090(13) 0.0081(11) -0.0035(13)
C1 0.045(2) 0.067(3) 0.050(2) 0.005(2) 0.0076(17) -0.009(2)
C2 0.0374(17) 0.046(2) 0.0382(18) -0.0056(17) 0.0108(15) -0.0015(17)
C3 0.0385(17) 0.0428(19) 0.0282(16) -0.0087(16) 0.0087(14) -0.0015(16)
C4 0.0407(18) 0.044(2) 0.0340(18) -0.0035(17) 0.0110(15) 0.0001(17)
C5 0.058(2) 0.055(2) 0.0333(18) 0.000(2) 0.0135(17) -0.0085(18)
C6 0.058(2) 0.065(3) 0.0287(17) -0.002(2) 0.0048(16) 0.0006(19)
C7 0.0440(19) 0.055(2) 0.044(2) -0.0001(19) 0.0085(16) 0.0052(19)
C8 0.060(2) 0.046(2) 0.062(2) 0.002(2) 0.0216(19) -0.004(2)
C9 0.046(2) 0.046(2) 0.047(2) -0.0067(19) 0.0193(16) -0.0142(19)
C10 0.061(2) 0.046(2) 0.050(2) 0.005(2) 0.0163(18) 0.0047(19)
C11 0.060(2) 0.054(2) 0.055(2) -0.013(2) 0.0289(19) 0.000(2)
C12 0.048(2) 0.053(2) 0.0360(18) -0.0043(19) 0.0146(16) -0.0067(18)
C13 0.060(2) 0.051(2) 0.054(2) 0.000(2) 0.0097(19) 0.003(2)
C14 0.061(2) 0.040(2) 0.071(3) -0.011(2) 0.025(2) 0.003(2)

loop_
_atom_type_symbol
_atom_type_description
_atom_type_scat_dispersion_real
_atom_type_scat_dispersion_imag
_atom_type_scat_source
C C 0.0033 0.0016 'International Tables Vol C Tables 4.2.6.8 and 6.1.1.4'
H H 0.0000 0.0000 'International Tables Vol C Tables 4.2.6.8 and 6.1.1.4'
N N 0.0061 0.0033 'International Tables Vol C Tables 4.2.6.8 and 6.1.1.4'
O O 0.0106 0.0060 'International Tables Vol C Tables 4.2.6.8 and 6.1.1.4'
Cl Cl 0.1484 0.1585 'International Tables Vol C Tables 4.2.6.8 and 6.1.1.4'

loop_
_geom_angle_atom_site_label_1
_geom_angle_atom_site_label_2
_geom_angle_atom_site_label_3
_geom_angle
C9 N1 C1 125.7(3)
C9 N1 H1 117.1
C1 N1 H1 117.1
C3 O1 H1A 109.5
C4 O2 C8 118.6(3)
N1 C1 C2 115.9(3)
N1 C1 H1B 108.3
C2 C1 H1B 108.3
N1 C1 H1C 108.3
C2 C1 H1C 108.3
H1B C1 H1C 107.4
C3 C2 C7 118.3(3)
C3 C2 C1 118.8(3)
C7 C2 C1 123.0(3)
O1 C3 C2 118.3(3)
O1 C3 C4 120.6(3)
C2 C3 C4 121.1(3)
O2 C4 C5 125.3(3)
O2 C4 C3 114.9(3)
C5 C4 C3 119.8(3)
C6 C5 C4 119.4(3)
C6 C5 H5 120.3
C4 C5 H5 120.3
C7 C6 C5 120.9(3)
C7 C6 H6 119.5
C5 C6 H6 119.5
C6 C7 C2 120.6(3)
C6 C7 H7 119.7
C2 C7 H7 119.7
O2 C8 H8A 109.5
O2 C8 H8B 109.5
H8A C8 H8B 109.5
O2 C8 H8C 109.5
H8A C8 H8C 109.5
H8B C8 H8C 109.5
C14 C9 N1 119.7(3)
C14 C9 C10 117.4(3)
N1 C9 C10 122.9(3)
C9 C10 C11 120.1(3)
C9 C10 H10 120.0
C11 C10 H10 120.0
C12 C11 C10 120.6(3)
C12 C11 H11 119.7
C10 C11 H11 119.7
C11 C12 C13 120.1(3)
C11 C12 Cl1 120.7(3)
C13 C12 Cl1 119.1(3)
C12 C13 C14 119.8(4)
C12 C13 H13 120.1
C14 C13 H13 120.1
C13 C14 C9 122.1(3)
C13 C14 H14 119.0
C9 C14 H14 119.0

loop_
_geom_bond_atom_site_label_1
_geom_bond_atom_site_label_2
_geom_bond_distance
Cl1 C12 1.746(3)
N1 C9 1.384(4)
N1 C1 1.441(4)
N1 H1 0.8600
O1 C3 1.367(3)
O1 H1A 0.8200
O2 C4 1.375(4)
O2 C8 1.439(4)
C1 C2 1.519(5)
C1 H1B 0.9700
C1 H1C 0.9700
C2 C3 1.382(4)
C2 C7 1.393(4)
C3 C4 1.390(4)
C4 C5 1.380(4)
C5 C6 1.376(5)
C5 H5 0.9300
C6 C7 1.373(5)
C6 H6 0.9300
C7 H7 0.9300
C8 H8A 0.9600
C8 H8B 0.9600
C8 H8C 0.9600
C9 C14 1.380(5)
C9 C10 1.388(5)
C10 C11 1.395(5)
C10 H10 0.9300
C11 C12 1.355(5)
C11 H11 0.9300
C12 C13 1.360(5)
C13 C14 1.371(5)
C13 H13 0.9300
C14 H14 0.9300

loop_
_geom_hbond_atom_site_label_D
_geom_hbond_atom_site_label_H
_geom_hbond_atom_site_label_A
_geom_hbond_site_symmetry_A
_geom_hbond_distance_DH
_geom_hbond_distance_HA
_geom_hbond_distance_DA
_geom_hbond_angle_DHA
O1 H1A O2 . 0.82 2.21 2.667(3) 115.3
O1 H1A O2 2_655 0.82 2.18 2.965(3) 161.0
C7 H7 N1 . 0.93 2.59 2.917(5) 100.9

loop_
_geom_torsion_atom_site_label_1
_geom_torsion_atom_site_label_2
_geom_torsion_atom_site_label_3
_geom_torsion_atom_site_label_4
_geom_torsion
C9 N1 C1 C2 82.9(4)
N1 C1 C2 C3 167.8(3)
N1 C1 C2 C7 -10.4(5)
C7 C2 C3 O1 -179.9(3)
C1 C2 C3 O1 1.8(4)
C7 C2 C3 C4 1.3(5)
C1 C2 C3 C4 -177.0(3)
C8 O2 C4 C5 -7.4(5)
C8 O2 C4 C3 172.5(3)
O1 C3 C4 O2 -0.6(4)
C2 C3 C4 O2 178.1(3)
O1 C3 C4 C5 179.3(3)
C2 C3 C4 C5 -2.0(5)
O2 C4 C5 C6 -179.0(3)
C3 C4 C5 C6 1.1(5)
C4 C5 C6 C7 0.3(5)
C5 C6 C7 C2 -1.0(5)
C3 C2 C7 C6 0.2(5)
C1 C2 C7 C6 178.4(3)
C1 N1 C9 C14 -166.9(3)
C1 N1 C9 C10 15.9(5)
C14 C9 C10 C11 0.4(5)
N1 C9 C10 C11 177.7(3)
C9 C10 C11 C12 -0.2(5)
C10 C11 C12 C13 -0.3(5)
C10 C11 C12 Cl1 178.4(3)
C11 C12 C13 C14 0.5(5)
Cl1 C12 C13 C14 -178.1(3)
C12 C13 C14 C9 -0.3(6)
N1 C9 C14 C13 -177.5(3)
C10 C9 C14 C13 -0.1(5)

loop_
_cod_related_entry_id
_cod_related_entry_database
_cod_related_entry_code
1 ChemSpider 240009
